data_7046831
loop_
_publ_author_name
'Neu, J. P.'
'Di Martino-Fumo, P'
'Oelkers, B.'
'Sun, Y.'
'Neuba, A.'
'Gerhards, M.'
'Thiel, W. R.'

_publ_section_title
;
 Playing with Pearson's concept: orthogonally functionalized
 1,4-diaza-1,3-butadienes leading to heterobinuclear complexes.
;
_journal_issue 29
_journal_name_full 'Dalton transactions (Cambridge, England : 2003)'
_journal_page_first 9643
_journal_page_last 9656
_journal_paper_doi 10.1039/c8dt01523f
_journal_volume 47
_journal_year 2018
_chemical_formula_sum 'C51 H40 Cl10 N2 O2 P2 Pd Zn'
_chemical_formula_weight 1301.06
_space_group_crystal_system monoclinic
_space_group_IT_number 14
_space_group_name_Hall '-P 2ybc'
_space_group_name_H-M_alt 'P 1 21/c 1'
_symmetry_space_group_name_Hall '-P 2ybc'
_symmetry_space_group_name_H-M 'P 1 21/c 1'
_atom_sites_solution_hydrogens geom
_atom_sites_solution_primary direct
_atom_sites_solution_secondary difmap
_audit_creation_method SHELXL-2018/1
_audit_update_record
;
2018-04-10 deposited with the CCDC.
2018-06-21 downloaded from the CCDC.
;
_cell_angle_alpha 90
_cell_angle_beta 108.692(1)
_cell_angle_gamma 90
_cell_formula_units_Z 4
_cell_length_a 23.9857(3)
_cell_length_b 13.5115(1)
_cell_length_c 17.3601(2)
_cell_measurement_reflns_used 22839
_cell_measurement_temperature 150(2)
_cell_measurement_theta_max 62.6570
_cell_measurement_theta_min 3.2420
_cell_volume 5329.36(10)
_computing_cell_refinement 'CrysAlisPro 1.171.38.46 (Rigaku OD, 2015)'
_computing_data_collection 'CrysAlisPro 1.171.38.46 (Rigaku OD, 2015)'
_computing_data_reduction 'CrysAlisPro 1.171.38.46 (Rigaku OD, 2015)'
_computing_structure_refinement 'SHELXL-2018/1 (Sheldrick, 2018)'
_computing_structure_solution 'SIR92 (Giacovazzo et al., 1994)'
_diffrn_ambient_temperature 150(2)
_diffrn_detector_area_resol_mean 16.1399
_diffrn_measured_fraction_theta_full 0.996
_diffrn_measured_fraction_theta_max 0.996
_diffrn_measurement_device_type 'Xcalibur, Sapphire3, Gemini ultra'
_diffrn_measurement_method '\w scans'
_diffrn_radiation_type 'Cu K\a'
_diffrn_radiation_wavelength 1.54184
_diffrn_reflns_av_R_equivalents 0.0440
_diffrn_reflns_av_unetI/netI 0.0340
_diffrn_reflns_Laue_measured_fraction_full 0.996
_diffrn_reflns_Laue_measured_fraction_max 0.996
_diffrn_reflns_limit_h_max 27
_diffrn_reflns_limit_h_min -20
_diffrn_reflns_limit_k_max 14
_diffrn_reflns_limit_k_min -15
_diffrn_reflns_limit_l_max 19
_diffrn_reflns_limit_l_min -19
_diffrn_reflns_number 42926
_diffrn_reflns_point_group_measured_fraction_full 0.996
_diffrn_reflns_point_group_measured_fraction_max 0.996
_diffrn_reflns_theta_full 62.776
_diffrn_reflns_theta_max 62.776
_diffrn_reflns_theta_min 3.806
_diffrn_source 'fine-focus sealed X-ray tube'
_exptl_absorpt_coefficient_mu 8.798
_exptl_absorpt_correction_T_max 0.965
_exptl_absorpt_correction_T_min 0.946
_exptl_absorpt_correction_type analytical
_exptl_absorpt_process_details
;
CrysAlisPro 1.171.38.46 (Rigaku Oxford Diffraction, 2015)
Analytical numeric absorption correction using a multifaceted crystal
            model based on expressions derived by R.C. Clark & J.S. Reid.
(Clark, R. C. & Reid, J. S. (1995). Acta Cryst. A51, 887-897)
Empirical absorption correction using spherical harmonics,
 implemented in SCALE3 ABSPACK scaling algorithm.
;
_exptl_crystal_colour orange
_exptl_crystal_density_diffrn 1.622
_exptl_crystal_description 'transparent block'
_exptl_crystal_F_000 2608
_exptl_crystal_size_max 0.408
_exptl_crystal_size_mid 0.276
_exptl_crystal_size_min 0.246
_refine_diff_density_max 4.063
_refine_diff_density_min -1.259
_refine_diff_density_rms 0.165
_refine_ls_extinction_method none
_refine_ls_goodness_of_fit_ref 1.153
_refine_ls_hydrogen_treatment constr
_refine_ls_matrix_type full
_refine_ls_number_parameters 622
_refine_ls_number_reflns 8534
_refine_ls_number_restraints 0
_refine_ls_restrained_S_all 1.153
_refine_ls_R_factor_all 0.0729
_refine_ls_R_factor_gt 0.0716
_refine_ls_shift/su_max 0.001
_refine_ls_shift/su_mean 0.000
_refine_ls_structure_factor_coef Fsqd
_refine_ls_weighting_details 'w=1/[\s^2^(Fo^2^)+(0.0781P)^2^+58.9210P] where P=(Fo^2^+2Fc^2^)/3'
_refine_ls_weighting_scheme calc
_refine_ls_wR_factor_gt 0.1954
_refine_ls_wR_factor_ref 0.1962
_reflns_Friedel_coverage 0.000
_reflns_number_gt 8274
_reflns_number_total 8534
_reflns_threshold_expression 'I > 2\s(I)'
_cod_data_source_file c8dt01523f2.cif
_cod_data_source_block shelx_CCDC7
_cod_depositor_comments 'Adding full bibliography for 7046824--7046832.cif.'
_cod_database_code 7046831
_shelx_shelxl_version_number 2018/1
_shelx_space_group_comment
;
The symmetry employed for this shelxl refinement is uniquely defined
by the following loop, which should always be used as a source of
symmetry information in preference to the above space-group names.
They are only intended as comments.
;
_shelx_estimated_absorpt_t_min 0.124
_shelx_estimated_absorpt_t_max 0.221

loop_
_space_group_symop_operation_xyz
'x, y, z'
'-x, y+1/2, -z+1/2'
'-x, -y, -z'
'x, -y-1/2, z-1/2'

loop_
_atom_site_label
_atom_site_type_symbol
_atom_site_fract_x
_atom_site_fract_y
_atom_site_fract_z
_atom_site_U_iso_or_equiv
_atom_site_adp_type
_atom_site_occupancy
_atom_site_site_symmetry_order
_atom_site_calc_flag
_atom_site_refinement_flags_posn
_atom_site_refinement_flags_adp
C1 C 0.2028(3) 0.3907(5) 0.8890(4) 0.0190(14) Uani 1 1 d . .
C2 C 0.1520(3) 0.4464(5) 0.8961(4) 0.0210(15) Uani 1 1 d . .
C3 C 0.0933(3) 0.4253(6) 0.8820(5) 0.0275(17) Uani 1 1 d . .
H3 H 0.077444 0.362539 0.861743 0.033 Uiso 1 1 calc R U
C4 C 0.0574(3) 0.5005(6) 0.8988(6) 0.0343(19) Uani 1 1 d . .
H4 H 0.016720 0.487522 0.888719 0.041 Uiso 1 1 calc R U
C5 C 0.0793(3) 0.5898(6) 0.9288(6) 0.0353(19) Uani 1 1 d . .
H5 H 0.053612 0.637104 0.940083 0.042 Uiso 1 1 calc R U
C6 C 0.1678(4) 0.7040(7) 0.9758(6) 0.039(2) Uani 1 1 d . .
H6 H 0.146100 0.755913 0.989840 0.047 Uiso 1 1 calc R U
C7 C 0.2267(4) 0.7170(6) 0.9869(6) 0.039(2) Uani 1 1 d . .
H7 H 0.244774 0.778109 1.008155 0.046 Uiso 1 1 calc R U
C8 C 0.2613(3) 0.6418(6) 0.9674(5) 0.0333(18) Uani 1 1 d . .
H8 H 0.302003 0.651807 0.975393 0.040 Uiso 1 1 calc R U
C9 C 0.2344(3) 0.5543(6) 0.9367(4) 0.0230(15) Uani 1 1 d . .
C10 C 0.2541(3) 0.4592(5) 0.9132(4) 0.0196(14) Uani 1 1 d . .
C11 C 0.1742(3) 0.5414(5) 0.9262(4) 0.0227(15) Uani 1 1 d . .
C12 C 0.1391(3) 0.6155(6) 0.9440(5) 0.0288(17) Uani 1 1 d . .
C13 C 0.1618(3) 0.2361(5) 0.8451(5) 0.0202(15) Uani 1 1 d . .
C14 C 0.1518(3) 0.1790(6) 0.9059(5) 0.0279(16) Uani 1 1 d . .
H14 H 0.179385 0.179132 0.959296 0.033 Uiso 1 1 calc R U
C15 C 0.1008(4) 0.1211(6) 0.8880(5) 0.0310(18) Uani 1 1 d . .
H15 H 0.092976 0.083454 0.929597 0.037 Uiso 1 1 calc R U
C16 C 0.0620(4) 0.1189(6) 0.8100(5) 0.0346(19) Uani 1 1 d . .
H16 H 0.026739 0.081615 0.798253 0.042 Uiso 1 1 calc R U
C17 C 0.0743(3) 0.1712(5) 0.7483(5) 0.0251(16) Uani 1 1 d . .
H17 H 0.048344 0.166308 0.694060 0.030 Uiso 1 1 calc R U
C18 C 0.1245(3) 0.2309(5) 0.7650(5) 0.0206(15) Uani 1 1 d . .
C19 C 0.1920(3) 0.2197(6) 0.6548(5) 0.0247(16) Uani 1 1 d . .
C20 C 0.2403(4) 0.2646(7) 0.6398(6) 0.040(2) Uani 1 1 d . .
H20 H 0.246234 0.333995 0.646555 0.048 Uiso 1 1 calc R U
C21 C 0.2786(4) 0.2081(8) 0.6156(7) 0.051(3) Uani 1 1 d . .
H21 H 0.311385 0.238224 0.605663 0.062 Uiso 1 1 calc R U
C22 C 0.2700(4) 0.1082(8) 0.6055(6) 0.046(2) Uani 1 1 d . .
H22 H 0.297131 0.070066 0.588249 0.055 Uiso 1 1 calc R U
C23 C 0.2233(4) 0.0616(7) 0.6197(5) 0.0360(19) Uani 1 1 d . .
H23 H 0.217805 -0.007863 0.612504 0.043 Uiso 1 1 calc R U
C24 C 0.1841(3) 0.1194(6) 0.6451(5) 0.0318(18) Uani 1 1 d . .
H24 H 0.151676 0.088924 0.655852 0.038 Uiso 1 1 calc R U
C25 C 0.0737(3) 0.3015(6) 0.5993(5) 0.0250(16) Uani 1 1 d . .
C26 C 0.0602(3) 0.2377(6) 0.5336(5) 0.0309(18) Uani 1 1 d . .
H26 H 0.086774 0.186138 0.532097 0.037 Uiso 1 1 calc R U
C27 C 0.0087(4) 0.2484(7) 0.4709(5) 0.0347(19) Uani 1 1 d . .
H27 H -0.000099 0.204765 0.425653 0.042 Uiso 1 1 calc R U
C28 C -0.0306(4) 0.3222(7) 0.4728(5) 0.036(2) Uani 1 1 d . .
H28 H -0.066914 0.328473 0.429923 0.043 Uiso 1 1 calc R U
C29 C -0.0166(4) 0.3862(8) 0.5371(7) 0.051(3) Uani 1 1 d . .
H29 H -0.043067 0.438093 0.538180 0.061 Uiso 1 1 calc R U
C30 C 0.0351(4) 0.3765(6) 0.6002(6) 0.044(2) Uani 1 1 d . .
H30 H 0.044175 0.421599 0.644546 0.053 Uiso 1 1 calc R U
C31 C 0.3544(3) 0.4885(6) 0.9323(5) 0.0239(15) Uani 1 1 d . .
C32 C 0.3925(3) 0.4823(6) 1.0106(5) 0.0299(17) Uani 1 1 d . .
H32 H 0.385983 0.434263 1.046823 0.036 Uiso 1 1 calc R U
C33 C 0.4405(3) 0.5461(7) 1.0370(5) 0.0337(19) Uani 1 1 d . .
H33 H 0.466064 0.543314 1.091547 0.040 Uiso 1 1 calc R U
C34 C 0.4505(3) 0.6131(6) 0.9835(5) 0.0303(17) Uani 1 1 d . .
H34 H 0.483267 0.656579 1.001537 0.036 Uiso 1 1 calc R U
C35 C 0.4142(3) 0.6186(6) 0.9046(5) 0.0296(17) Uani 1 1 d . .
H35 H 0.422496 0.664535 0.868311 0.035 Uiso 1 1 calc R U
C36 C 0.3641(3) 0.5554(6) 0.8767(5) 0.0234(15) Uani 1 1 d . .
C37 C 0.3562(3) 0.4882(6) 0.7148(5) 0.0273(16) Uani 1 1 d . .
C38 C 0.4078(4) 0.4361(7) 0.7529(6) 0.038(2) Uani 1 1 d . .
H38 H 0.425404 0.439149 0.810222 0.045 Uiso 1 1 calc R U
C39 C 0.4331(4) 0.3799(8) 0.7063(6) 0.048(2) Uani 1 1 d . .
H39 H 0.468886 0.345728 0.731651 0.058 Uiso 1 1 calc R U
C40 C 0.4064(4) 0.3731(7) 0.6231(6) 0.045(2) Uani 1 1 d . .
H40 H 0.423825 0.333576 0.591714 0.054 Uiso 1 1 calc R U
C41 C 0.3550(4) 0.4231(8) 0.5855(6) 0.044(2) Uani 1 1 d . .
H41 H 0.336784 0.417931 0.528366 0.053 Uiso 1 1 calc R U
C42 C 0.3299(4) 0.4812(7) 0.6317(5) 0.0361(19) Uani 1 1 d . .
H42 H 0.294541 0.516252 0.605918 0.043 Uiso 1 1 calc R U
C43 C 0.3258(3) 0.6900(6) 0.7420(5) 0.0311(17) Uani 1 1 d . .
C44 C 0.2906(4) 0.7593(7) 0.7631(6) 0.045(2) Uani 1 1 d . .
H44 H 0.262475 0.738836 0.787971 0.054 Uiso 1 1 calc R U
C45 C 0.2966(5) 0.8581(8) 0.7478(8) 0.061(3) Uani 1 1 d . .
H45 H 0.272494 0.905716 0.762071 0.073 Uiso 1 1 calc R U
C46 C 0.3371(5) 0.8882(8) 0.7120(8) 0.069(4) Uani 1 1 d . .
H46 H 0.341306 0.956674 0.702836 0.083 Uiso 1 1 calc R U
C47 C 0.3714(5) 0.8207(9) 0.6892(8) 0.061(3) Uani 1 1 d . .
H47 H 0.398826 0.842443 0.663716 0.073 Uiso 1 1 calc R U
C48 C 0.3661(4) 0.7195(8) 0.7035(6) 0.047(2) Uani 1 1 d . .
H48 H 0.389339 0.671995 0.687342 0.057 Uiso 1 1 calc R U
N1 N 0.2112(3) 0.3035(4) 0.8681(4) 0.0195(12) Uani 1 1 d . .
N2 N 0.3036(2) 0.4253(5) 0.9111(4) 0.0226(13) Uani 1 1 d . .
O1 O 0.1649(3) 0.3955(4) 0.7118(3) 0.0325(13) Uani 1 1 d . .
O2 O 0.2581(2) 0.5353(4) 0.7587(3) 0.0311(12) Uani 1 1 d . .
P1 P 0.14082(8) 0.29517(13) 0.68384(11) 0.0210(4) Uani 1 1 d . .
P2 P 0.32060(8) 0.56380(15) 0.77067(12) 0.0249(4) Uani 1 1 d . .
Cl1 Cl 0.28332(9) 0.11283(14) 0.85369(13) 0.0358(5) Uani 1 1 d . .
Cl2 Cl 0.39737(8) 0.25854(17) 0.91960(14) 0.0399(5) Uani 1 1 d . .
Cl3 Cl 0.17350(8) 0.54374(14) 0.55460(11) 0.0315(4) Uani 1 1 d . .
Cl4 Cl 0.11972(11) 0.62411(19) 0.73268(14) 0.0511(6) Uani 1 1 d . .
Zn1 Zn 0.17668(4) 0.53326(7) 0.68338(6) 0.0213(2) Uani 1 1 d . .
Pd1 Pd 0.29825(2) 0.27590(4) 0.88467(3) 0.02155(18) Uani 1 1 d . .
C49 C 0.8738(6) 0.3723(10) 0.7283(10) 0.080(4) Uani 1 1 d . .
H49A H 0.854872 0.430578 0.695774 0.096 Uiso 1 1 calc R U
H49B H 0.848206 0.313971 0.708549 0.096 Uiso 1 1 calc R U
Cl5 Cl 0.88350(17) 0.3930(3) 0.8324(3) 0.0902(11) Uani 1 1 d . .
Cl6 Cl 0.94404(17) 0.3517(3) 0.7180(3) 0.0929(12) Uani 1 1 d . .
C50 C 0.5960(4) 0.4458(8) 0.5489(7) 0.051(3) Uani 1 1 d . .
H50A H 0.620520 0.494126 0.588077 0.062 Uiso 1 1 calc R U
H50B H 0.575437 0.481685 0.497951 0.062 Uiso 1 1 calc R U
Cl7 Cl 0.64186(11) 0.3546(2) 0.52846(18) 0.0578(6) Uani 1 1 d . .
Cl8 Cl 0.54364(11) 0.3956(2) 0.58868(18) 0.0616(7) Uani 1 1 d . .
C51 C 0.4492(6) 0.3765(14) 0.2920(7) 0.091(5) Uani 1 1 d . .
H51A H 0.416628 0.330060 0.289088 0.110 Uiso 1 1 calc R U
H51B H 0.438127 0.442262 0.307764 0.110 Uiso 1 1 calc R U
Cl9 Cl 0.51337(11) 0.3355(3) 0.36675(16) 0.0709(9) Uani 1 1 d . .
Cl10 Cl 0.45798(18) 0.3849(3) 0.19822(19) 0.0928(13) Uani 1 1 d . .

loop_
_atom_site_aniso_label
_atom_site_aniso_U_11
_atom_site_aniso_U_22
_atom_site_aniso_U_33
_atom_site_aniso_U_23
_atom_site_aniso_U_13
_atom_site_aniso_U_12
C1 0.011(3) 0.021(4) 0.027(4) 0.000(3) 0.009(3) 0.001(3)
C2 0.015(3) 0.021(4) 0.032(4) 0.001(3) 0.015(3) 0.004(3)
C3 0.012(3) 0.034(4) 0.042(4) -0.004(3) 0.016(3) -0.001(3)
C4 0.019(4) 0.032(4) 0.057(5) -0.002(4) 0.018(4) 0.002(3)
C5 0.022(4) 0.031(4) 0.059(5) -0.006(4) 0.020(4) 0.007(3)
C6 0.034(5) 0.029(4) 0.058(6) -0.014(4) 0.021(4) 0.006(4)
C7 0.035(5) 0.027(4) 0.060(6) -0.017(4) 0.024(4) -0.007(4)
C8 0.021(4) 0.030(4) 0.050(5) -0.007(4) 0.014(4) -0.001(3)
C9 0.014(3) 0.026(4) 0.033(4) -0.002(3) 0.012(3) 0.001(3)
C10 0.012(3) 0.024(4) 0.026(4) 0.001(3) 0.010(3) 0.002(3)
C11 0.021(4) 0.021(4) 0.031(4) -0.001(3) 0.015(3) 0.001(3)
C12 0.025(4) 0.028(4) 0.041(4) -0.002(3) 0.021(3) -0.001(3)
C13 0.018(3) 0.011(3) 0.035(4) 0.000(3) 0.014(3) 0.003(3)
C14 0.026(4) 0.023(4) 0.034(4) 0.004(3) 0.009(3) -0.001(3)
C15 0.032(4) 0.022(4) 0.046(5) 0.006(3) 0.024(4) -0.006(3)
C16 0.027(4) 0.029(4) 0.050(5) 0.002(4) 0.016(4) -0.007(3)
C17 0.020(4) 0.018(4) 0.038(4) -0.002(3) 0.011(3) -0.005(3)
C18 0.017(3) 0.013(3) 0.036(4) -0.001(3) 0.014(3) 0.002(3)
C19 0.017(4) 0.025(4) 0.031(4) 0.003(3) 0.007(3) 0.003(3)
C20 0.024(4) 0.045(5) 0.054(5) 0.007(4) 0.015(4) -0.003(4)
C21 0.028(5) 0.060(7) 0.077(7) 0.018(5) 0.033(5) 0.008(4)
C22 0.028(4) 0.073(7) 0.043(5) 0.012(5) 0.022(4) 0.017(5)
C23 0.034(4) 0.035(5) 0.041(5) 0.002(4) 0.014(4) 0.009(4)
C24 0.024(4) 0.034(5) 0.038(4) 0.002(4) 0.012(3) 0.003(3)
C25 0.019(4) 0.025(4) 0.034(4) 0.005(3) 0.013(3) 0.000(3)
C26 0.022(4) 0.038(5) 0.034(4) -0.005(4) 0.012(3) 0.004(3)
C27 0.023(4) 0.048(5) 0.035(4) -0.004(4) 0.013(3) -0.002(4)
C28 0.022(4) 0.038(5) 0.044(5) 0.016(4) 0.006(4) 0.000(3)
C29 0.028(5) 0.040(5) 0.074(7) 0.000(5) 0.004(5) 0.012(4)
C30 0.036(5) 0.023(4) 0.067(6) -0.011(4) 0.006(4) 0.012(4)
C31 0.012(3) 0.026(4) 0.034(4) -0.009(3) 0.009(3) 0.002(3)
C32 0.023(4) 0.034(4) 0.035(4) 0.002(3) 0.012(3) 0.004(3)
C33 0.014(3) 0.046(5) 0.037(4) -0.011(4) 0.002(3) 0.003(3)
C34 0.016(4) 0.029(4) 0.046(5) -0.006(4) 0.010(3) -0.005(3)
C35 0.019(4) 0.027(4) 0.042(5) -0.005(3) 0.010(3) -0.009(3)
C36 0.013(3) 0.026(4) 0.034(4) -0.001(3) 0.012(3) -0.001(3)
C37 0.024(4) 0.020(4) 0.039(4) -0.001(3) 0.011(3) -0.003(3)
C38 0.029(4) 0.041(5) 0.041(5) -0.005(4) 0.008(4) 0.004(4)
C39 0.038(5) 0.051(6) 0.056(6) -0.006(5) 0.014(4) 0.008(4)
C40 0.044(5) 0.043(5) 0.058(6) -0.014(4) 0.029(5) -0.008(4)
C41 0.048(5) 0.049(6) 0.038(5) -0.011(4) 0.018(4) -0.008(5)
C42 0.036(5) 0.036(5) 0.038(5) 0.001(4) 0.014(4) -0.005(4)
C43 0.022(4) 0.030(4) 0.037(4) 0.003(3) 0.004(3) -0.004(3)
C44 0.040(5) 0.038(5) 0.057(6) 0.007(4) 0.016(4) 0.009(4)
C45 0.057(7) 0.030(5) 0.083(8) 0.003(5) 0.005(6) 0.005(5)
C46 0.055(7) 0.034(6) 0.091(9) 0.024(6) -0.013(6) -0.010(5)
C47 0.044(6) 0.051(7) 0.080(8) 0.030(6) 0.009(5) -0.014(5)
C48 0.036(5) 0.045(6) 0.059(6) 0.012(5) 0.013(4) -0.010(4)
N1 0.020(3) 0.013(3) 0.028(3) 0.003(2) 0.011(2) 0.004(2)
N2 0.012(3) 0.029(3) 0.029(3) 0.002(3) 0.010(2) 0.004(2)
O1 0.041(3) 0.018(3) 0.035(3) 0.001(2) 0.007(2) -0.012(2)
O2 0.015(2) 0.041(3) 0.036(3) 0.009(2) 0.006(2) -0.009(2)
P1 0.0182(9) 0.0151(9) 0.0304(9) 0.0013(7) 0.0085(7) -0.0031(7)
P2 0.0158(9) 0.0268(10) 0.0325(10) 0.0019(8) 0.0083(7) -0.0045(7)
Cl1 0.0333(10) 0.0238(9) 0.0472(11) -0.0048(8) 0.0085(8) 0.0108(8)
Cl2 0.0146(8) 0.0464(12) 0.0601(13) -0.0035(10) 0.0140(8) 0.0090(8)
Cl3 0.0295(9) 0.0329(10) 0.0320(9) 0.0061(8) 0.0099(8) 0.0019(8)
Cl4 0.0596(14) 0.0541(14) 0.0424(12) 0.0056(10) 0.0206(10) 0.0375(12)
Zn1 0.0168(5) 0.0152(5) 0.0318(5) 0.0015(4) 0.0078(4) 0.0005(3)
Pd1 0.0140(3) 0.0219(3) 0.0301(3) -0.0011(2) 0.0089(2) 0.00534(19)
C49 0.052(7) 0.059(8) 0.123(12) 0.019(8) 0.018(7) -0.005(6)
Cl5 0.086(2) 0.062(2) 0.128(3) -0.0004(19) 0.043(2) 0.0293(17)
Cl6 0.080(2) 0.0583(19) 0.163(4) 0.011(2) 0.070(2) -0.0104(16)
C50 0.038(5) 0.043(6) 0.079(7) 0.000(5) 0.027(5) -0.002(4)
Cl7 0.0475(13) 0.0541(15) 0.0754(17) 0.0098(13) 0.0249(12) 0.0116(11)
Cl8 0.0449(13) 0.0722(18) 0.0744(17) 0.0087(14) 0.0287(12) -0.0067(12)
C51 0.070(8) 0.149(15) 0.046(7) 0.007(8) 0.004(6) 0.050(9)
Cl9 0.0379(13) 0.127(3) 0.0477(14) 0.0184(16) 0.0129(11) -0.0032(15)
Cl10 0.108(3) 0.103(3) 0.0521(16) 0.0278(17) 0.0044(17) -0.045(2)

loop_
_atom_type_symbol
_atom_type_description
_atom_type_scat_dispersion_real
_atom_type_scat_dispersion_imag
_atom_type_scat_source
C C 0.0181 0.0091 'International Tables Vol C Tables 4.2.6.8 and 6.1.1.4'
H H 0.0000 0.0000 'International Tables Vol C Tables 4.2.6.8 and 6.1.1.4'
N N 0.0311 0.0180 'International Tables Vol C Tables 4.2.6.8 and 6.1.1.4'
O O 0.0492 0.0322 'International Tables Vol C Tables 4.2.6.8 and 6.1.1.4'
P P 0.2955 0.4335 'International Tables Vol C Tables 4.2.6.8 and 6.1.1.4'
Cl Cl 0.3639 0.7018 'International Tables Vol C Tables 4.2.6.8 and 6.1.1.4'
Zn Zn -1.5491 0.6778 'International Tables Vol C Tables 4.2.6.8 and 6.1.1.4'
Pd Pd 0.1215 3.9337 'International Tables Vol C Tables 4.2.6.8 and 6.1.1.4'

loop_
_geom_angle_atom_site_label_1
_geom_angle_atom_site_label_2
_geom_angle_atom_site_label_3
_geom_angle
N1 C1 C2 135.4(7)
N1 C1 C10 117.8(6)
C2 C1 C10 106.9(6)
C3 C2 C11 119.4(7)
C3 C2 C1 134.8(7)
C11 C2 C1 105.7(6)
C2 C3 C4 117.9(7)
C2 C3 H3 121.1
C4 C3 H3 121.1
C5 C4 C3 122.0(7)
C5 C4 H4 119.0
C3 C4 H4 119.0
C4 C5 C12 122.4(7)
C4 C5 H5 118.8
C12 C5 H5 118.8
C7 C6 C12 121.1(8)
C7 C6 H6 119.5
C12 C6 H6 119.5
C6 C7 C8 121.9(8)
C6 C7 H7 119.1
C8 C7 H7 119.1
C9 C8 C7 118.1(7)
C9 C8 H8 120.9
C7 C8 H8 120.9
C8 C9 C11 119.6(7)
C8 C9 C10 135.1(7)
C11 C9 C10 105.2(6)
N2 C10 C9 134.5(7)
N2 C10 C1 117.3(6)
C9 C10 C1 108.1(6)
C12 C11 C9 123.0(7)
C12 C11 C2 123.0(7)
C9 C11 C2 114.0(6)
C6 C12 C11 116.3(7)
C6 C12 C5 128.5(7)
C11 C12 C5 115.2(7)
C14 C13 C18 121.2(7)
C14 C13 N1 117.8(7)
C18 C13 N1 121.0(6)
C13 C14 C15 119.5(7)
C13 C14 H14 120.2
C15 C14 H14 120.2
C16 C15 C14 119.8(7)
C16 C15 H15 120.1
C14 C15 H15 120.1
C15 C16 C17 120.3(7)
C15 C16 H16 119.9
C17 C16 H16 119.9
C16 C17 C18 120.9(7)
C16 C17 H17 119.6
C18 C17 H17 119.6
C13 C18 C17 118.1(7)
C13 C18 P1 121.6(5)
C17 C18 P1 120.2(6)
C24 C19 C20 119.6(8)
C24 C19 P1 121.2(6)
C20 C19 P1 119.2(6)
C21 C20 C19 119.6(9)
C21 C20 H20 120.2
C19 C20 H20 120.2
C20 C21 C22 120.4(9)
C20 C21 H21 119.8
C22 C21 H21 119.8
C21 C22 C23 121.7(9)
C21 C22 H22 119.1
C23 C22 H22 119.1
C22 C23 C24 118.0(9)
C22 C23 H23 121.0
C24 C23 H23 121.0
C19 C24 C23 120.8(8)
C19 C24 H24 119.6
C23 C24 H24 119.6
C30 C25 C26 119.2(8)
C30 C25 P1 117.0(6)
C26 C25 P1 123.8(6)
C27 C26 C25 120.3(8)
C27 C26 H26 119.9
C25 C26 H26 119.9
C26 C27 C28 120.5(8)
C26 C27 H27 119.8
C28 C27 H27 119.8
C29 C28 C27 119.0(8)
C29 C28 H28 120.5
C27 C28 H28 120.5
C28 C29 C30 121.0(9)
C28 C29 H29 119.5
C30 C29 H29 119.5
C29 C30 C25 120.0(9)
C29 C30 H30 120.0
C25 C30 H30 120.0
C32 C31 C36 121.3(7)
C32 C31 N2 117.1(7)
C36 C31 N2 121.6(6)
C31 C32 C33 120.2(8)
C31 C32 H32 119.9
C33 C32 H32 119.9
C34 C33 C32 119.4(8)
C34 C33 H33 120.3
C32 C33 H33 120.3
C35 C34 C33 121.3(7)
C35 C34 H34 119.4
C33 C34 H34 119.4
C34 C35 C36 120.3(8)
C34 C35 H35 119.9
C36 C35 H35 119.9
C31 C36 C35 117.5(7)
C31 C36 P2 125.2(6)
C35 C36 P2 117.2(6)
C42 C37 C38 120.0(8)
C42 C37 P2 117.8(6)
C38 C37 P2 122.2(6)
C39 C38 C37 119.3(8)
C39 C38 H38 120.3
C37 C38 H38 120.3
C38 C39 C40 120.3(9)
C38 C39 H39 119.9
C40 C39 H39 119.9
C41 C40 C39 120.5(9)
C41 C40 H40 119.7
C39 C40 H40 119.7
C40 C41 C42 119.5(9)
C40 C41 H41 120.3
C42 C41 H41 120.3
C37 C42 C41 120.4(8)
C37 C42 H42 119.8
C41 C42 H42 119.8
C44 C43 C48 120.5(9)
C44 C43 P2 117.8(7)
C48 C43 P2 121.7(7)
C45 C44 C43 119.5(10)
C45 C44 H44 120.3
C43 C44 H44 120.3
C46 C45 C44 120.6(11)
C46 C45 H45 119.7
C44 C45 H45 119.7
C47 C46 C45 120.8(10)
C47 C46 H46 119.6
C45 C46 H46 119.6
C46 C47 C48 120.1(11)
C46 C47 H47 120.0
C48 C47 H47 120.0
C43 C48 C47 118.6(11)
C43 C48 H48 120.7
C47 C48 H48 120.7
C1 N1 C13 118.3(6)
C1 N1 Pd1 112.1(5)
C13 N1 Pd1 129.2(4)
C10 N2 C31 119.9(6)
C10 N2 Pd1 111.3(5)
C31 N2 Pd1 128.7(4)
P1 O1 Zn1 148.1(4)
P2 O2 Zn1 146.2(3)
O1 P1 C19 112.4(4)
O1 P1 C25 112.0(3)
C19 P1 C25 108.2(4)
O1 P1 C18 110.0(3)
C19 P1 C18 106.6(3)
C25 P1 C18 107.4(3)
O2 P2 C43 111.3(4)
O2 P2 C37 113.9(4)
C43 P2 C37 107.6(4)
O2 P2 C36 110.6(3)
C43 P2 C36 105.9(4)
C37 P2 C36 107.2(4)
O1 Zn1 O2 92.2(2)
O1 Zn1 Cl4 105.8(2)
O2 Zn1 Cl4 109.91(19)
O1 Zn1 Cl3 110.59(18)
O2 Zn1 Cl3 111.98(17)
Cl4 Zn1 Cl3 122.06(9)
N1 Pd1 N2 80.9(2)
N1 Pd1 Cl1 93.83(17)
N2 Pd1 Cl1 174.70(16)
N1 Pd1 Cl2 171.74(18)
N2 Pd1 Cl2 93.25(17)
Cl1 Pd1 Cl2 92.02(8)
Cl5 C49 Cl6 108.0(7)
Cl5 C49 H49A 110.1
Cl6 C49 H49A 110.1
Cl5 C49 H49B 110.1
Cl6 C49 H49B 110.1
H49A C49 H49B 108.4
Cl8 C50 Cl7 112.4(6)
Cl8 C50 H50A 109.1
Cl7 C50 H50A 109.1
Cl8 C50 H50B 109.1
Cl7 C50 H50B 109.1
H50A C50 H50B 107.9
Cl10 C51 Cl9 112.2(8)
Cl10 C51 H51A 109.2
Cl9 C51 H51A 109.2
Cl10 C51 H51B 109.2
Cl9 C51 H51B 109.2
H51A C51 H51B 107.9

loop_
_geom_bond_atom_site_label_1
_geom_bond_atom_site_label_2
_geom_bond_distance
C1 N1 1.268(9)
C1 C2 1.470(9)
C1 C10 1.489(10)
C2 C3 1.379(10)
C2 C11 1.422(11)
C3 C4 1.422(11)
C3 H3 0.9500
C4 C5 1.353(12)
C4 H4 0.9500
C5 C12 1.417(11)
C5 H5 0.9500
C6 C7 1.376(13)
C6 C12 1.401(12)
C6 H6 0.9500
C7 C8 1.421(12)
C7 H7 0.9500
C8 C9 1.370(11)
C8 H8 0.9500
C9 C11 1.409(10)
C9 C10 1.471(10)
C10 N2 1.283(9)
C11 C12 1.404(11)
C13 C14 1.389(11)
C13 C18 1.395(11)
C13 N1 1.444(9)
C14 C15 1.401(11)
C14 H14 0.9500
C15 C16 1.375(12)
C15 H15 0.9500
C16 C17 1.392(12)
C16 H16 0.9500
C17 C18 1.399(10)
C17 H17 0.9500
C18 P1 1.801(7)
C19 C24 1.370(12)
C19 C20 1.405(12)
C19 P1 1.788(8)
C20 C21 1.359(14)
C20 H20 0.9500
C21 C22 1.368(16)
C21 H21 0.9500
C22 C23 1.376(13)
C22 H22 0.9500
C23 C24 1.398(12)
C23 H23 0.9500
C24 H24 0.9500
C25 C30 1.378(11)
C25 C26 1.382(12)
C25 P1 1.799(8)
C26 C27 1.369(12)
C26 H26 0.9500
C27 C28 1.380(13)
C27 H27 0.9500
C28 C29 1.366(14)
C28 H28 0.9500
C29 C30 1.373(13)
C29 H29 0.9500
C30 H30 0.9500
C31 C32 1.376(11)
C31 C36 1.394(11)
C31 N2 1.437(10)
C32 C33 1.394(12)
C32 H32 0.9500
C33 C34 1.372(13)
C33 H33 0.9500
C34 C35 1.369(12)
C34 H34 0.9500
C35 C36 1.427(10)
C35 H35 0.9500
C36 P2 1.805(8)
C37 C42 1.379(12)
C37 C38 1.393(12)
C37 P2 1.801(8)
C38 C39 1.382(13)
C38 H38 0.9500
C39 C40 1.383(14)
C39 H39 0.9500
C40 C41 1.373(15)
C40 H40 0.9500
C41 C42 1.390(13)
C41 H41 0.9500
C42 H42 0.9500
C43 C44 1.388(13)
C43 C48 1.396(13)
C43 P2 1.792(8)
C44 C45 1.377(15)
C44 H44 0.9500
C45 C46 1.371(19)
C45 H45 0.9500
C46 C47 1.368(19)
C46 H46 0.9500
C47 C48 1.403(15)
C47 H47 0.9500
C48 H48 0.9500
N1 Pd1 2.049(6)
N2 Pd1 2.065(6)
O1 P1 1.492(5)
O1 Zn1 1.969(5)
O2 P2 1.496(5)
O2 Zn1 1.972(5)
Cl1 Pd1 2.269(2)
Cl2 Pd1 2.2695(18)
Cl3 Zn1 2.217(2)
Cl4 Zn1 2.203(2)
C49 Cl5 1.769(17)
C49 Cl6 1.773(14)
C49 H49A 0.9900
C49 H49B 0.9900
C50 Cl8 1.752(10)
C50 Cl7 1.761(10)
C50 H50A 0.9900
C50 H50B 0.9900
C51 Cl10 1.712(14)
C51 Cl9 1.755(12)
C51 H51A 0.9900
C51 H51B 0.9900
